data_4067369
loop_
_publ_author_name
'Yoder, Claude H.'
'Agee, Tamara M.'
'Griffith, Allison K.'
'Schaeffer, Charles D.'
'Carroll, Mary J.'
'DeToma, Alaina S.'
'Fleisher, Adam J.'
'Gettel, Cameron J.'
'Rheingold, Arnold L.'

_publ_section_title
;
 Use of73Ge NMR Spectroscopy and X-ray Crystallography for the Study of
 Electronic Interactions in Substituted Tetrakis(phenyl)-, -(phenoxy)-,
 and -(thiophenoxy)germanes
;
_journal_issue 3
_journal_name_full Organometallics
_journal_page_first 582
_journal_paper_doi 10.1021/om900905c
_journal_volume 29
_journal_year 2010
_chemical_formula_sum 'C32 H36 Ge O4'
_chemical_formula_weight 557.20
_chemical_name_systematic
; 
 tetrakis(o-ethoxyphenyl)germane 
;
_space_group_IT_number 15
_symmetry_cell_setting monoclinic
_symmetry_space_group_name_Hall '-C 2yc'
_symmetry_space_group_name_H-M 'C 1 2/c 1'
_atom_sites_solution_hydrogens geom
_atom_sites_solution_primary direct
_atom_sites_solution_secondary difmap
_audit_creation_method SHELXL-97
_cell_angle_alpha 90.00
_cell_angle_beta 92.7420(10)
_cell_angle_gamma 90.00
_cell_formula_units_Z 4
_cell_length_a 13.6906(12)
_cell_length_b 12.5077(11)
_cell_length_c 16.1770(14)
_cell_measurement_reflns_used 5158
_cell_measurement_temperature 100(2)
_cell_measurement_theta_max 25.35
_cell_measurement_theta_min 2.51
_cell_volume 2766.9(4)
_computing_cell_refinement 'Bruker SAINT'
_computing_data_collection 'Bruker APEX2'
_computing_data_reduction 'Bruker SAINT'
_computing_molecular_graphics 'Bruker SHELXTL'
_computing_publication_material 'Bruker SHELXTL'
_computing_structure_refinement 'SHELXL-97 (Sheldrick, 1997)'
_computing_structure_solution 'SHELXS-97 (Sheldrick, 1990)'
_diffrn_ambient_temperature 100(2)
_diffrn_measured_fraction_theta_full 1.000
_diffrn_measured_fraction_theta_max 0.998
_diffrn_measurement_device_type 'Bruker APEX-II CCD'
_diffrn_measurement_method '\f and \w scans'
_diffrn_radiation_monochromator graphite
_diffrn_radiation_source 'fine-focus sealed tube'
_diffrn_radiation_type MoK\a
_diffrn_radiation_wavelength 0.71073
_diffrn_reflns_av_R_equivalents 0.0308
_diffrn_reflns_av_sigmaI/netI 0.0309
_diffrn_reflns_limit_h_max 16
_diffrn_reflns_limit_h_min -16
_diffrn_reflns_limit_k_max 15
_diffrn_reflns_limit_k_min -15
_diffrn_reflns_limit_l_max 13
_diffrn_reflns_limit_l_min -19
_diffrn_reflns_number 9388
_diffrn_reflns_theta_full 25.00
_diffrn_reflns_theta_max 25.35
_diffrn_reflns_theta_min 2.21
_exptl_absorpt_coefficient_mu 1.142
_exptl_absorpt_correction_T_max 0.8038
_exptl_absorpt_correction_T_min 0.7404
_exptl_absorpt_correction_type none
_exptl_absorpt_process_details sadabs
_exptl_crystal_colour colourless
_exptl_crystal_density_diffrn 1.338
_exptl_crystal_density_method 'not measured'
_exptl_crystal_description block
_exptl_crystal_F_000 1168
_exptl_crystal_size_max 0.28
_exptl_crystal_size_mid 0.24
_exptl_crystal_size_min 0.20
_refine_diff_density_max 0.481
_refine_diff_density_min -0.176
_refine_diff_density_rms 0.044
_refine_ls_extinction_method none
_refine_ls_goodness_of_fit_ref 1.036
_refine_ls_hydrogen_treatment constr
_refine_ls_matrix_type full
_refine_ls_number_parameters 330
_refine_ls_number_reflns 2530
_refine_ls_number_restraints 0
_refine_ls_restrained_S_all 1.036
_refine_ls_R_factor_all 0.0329
_refine_ls_R_factor_gt 0.0266
_refine_ls_shift/su_max 0.000
_refine_ls_shift/su_mean 0.000
_refine_ls_structure_factor_coef Fsqd
_refine_ls_weighting_details 'calc w=1/[\s^2^(Fo^2^)+(0.0376P)^2^+0.3016P] where P=(Fo^2^+2Fc^2^)/3'
_refine_ls_weighting_scheme calc
_refine_ls_wR_factor_gt 0.0612
_refine_ls_wR_factor_ref 0.0640
_reflns_number_gt 2258
_reflns_number_total 2530
_reflns_threshold_expression >2sigma(I)
_cod_data_source_file om900905c_si_001.cif
_cod_data_source_block schaef9
_cod_depositor_comments
;
The following automatic conversions were performed:

'_symmetry_cell_setting' value 'Monoclinic' changed to 'monoclinic'
according to /home/saulius/struct/CIF-dictionaries/cif_core.dic
dictionary named 'cif_core.dic' version 2.4.1 from 2010-06-29.

Automatic conversion script
Id: cif_fix_values 1715 2011-07-08 13:25:40Z adriana 
;
_cod_original_sg_symbol_H-M C2/c
_cod_database_code 4067369

loop_
_symmetry_equiv_pos_as_xyz
'x, y, z'
'x, -y, z+1/2'
'x+1/2, y+1/2, z'
'x+1/2, -y+1/2, z+1/2'
'-x, -y, -z'
'-x, y, -z-1/2'
'-x+1/2, -y+1/2, -z'
'-x+1/2, y+1/2, -z-1/2'

loop_
_atom_site_label
_atom_site_type_symbol
_atom_site_fract_x
_atom_site_fract_y
_atom_site_fract_z
_atom_site_U_iso_or_equiv
_atom_site_adp_type
_atom_site_occupancy
_atom_site_symmetry_multiplicity
_atom_site_calc_flag
_atom_site_refinement_flags
_atom_site_disorder_group
Ge1 Ge 0.5000 0.424262(18) 0.2500 0.03094(10) Uani 1 2 d S .
C1A C 0.5353(2) 0.3002(3) 0.1832(2) 0.0345(8) Uani 0.50 1 d P 1
C2A C 0.6330(5) 0.2896(5) 0.1587(4) 0.0331(19) Uani 0.50 1 d P 1
C3A C 0.6633(4) 0.2043(4) 0.1116(3) 0.0452(13) Uani 0.50 1 d P 1
H3AA H 0.7298 0.1986 0.0959 0.054 Uiso 0.50 1 d PR 1
C4A C 0.5935(6) 0.1257(6) 0.0875(4) 0.0482(19) Uani 0.50 1 d P 1
H4AA H 0.6133 0.0664 0.0546 0.058 Uiso 0.50 1 d PR 1
C5A C 0.4979(4) 0.1349(4) 0.1090(3) 0.0518(13) Uani 0.50 1 d P 1
H5AA H 0.4511 0.0812 0.0918 0.062 Uiso 0.50 1 d PR 1
C6A C 0.4705(3) 0.2211(3) 0.1574(2) 0.0419(8) Uani 0.50 1 d P 1
H6AA H 0.4040 0.2268 0.1732 0.050 Uiso 0.50 1 d PR 1
C1B C 0.3617(2) 0.4135(3) 0.2780(2) 0.0312(7) Uani 0.50 1 d P 1
C2B C 0.3325(5) 0.3276(5) 0.3267(3) 0.0273(15) Uani 0.50 1 d P 1
C3B C 0.2357(4) 0.3188(4) 0.3503(3) 0.0402(13) Uani 0.50 1 d P 1
H3BA H 0.2153 0.2589 0.3823 0.048 Uiso 0.50 1 d PR 1
C4B C 0.1685(5) 0.3998(6) 0.3289(5) 0.0430(15) Uani 0.50 1 d P 1
H4BA H 0.1023 0.3956 0.3458 0.052 Uiso 0.50 1 d PR 1
C5B C 0.1974(4) 0.4897(5) 0.2817(4) 0.0459(13) Uani 0.50 1 d P 1
H5BA H 0.1517 0.5453 0.2666 0.055 Uiso 0.50 1 d PR 1
C6B C 0.2937(3) 0.4922(3) 0.2579(2) 0.0370(8) Uani 0.50 1 d P 1
H6BA H 0.3141 0.5521 0.2259 0.044 Uiso 0.50 1 d PR 1
C1C C 0.5812(2) 0.4343(3) 0.3498(2) 0.0321(7) Uani 0.50 1 d P 1
C2C C 0.5707(4) 0.5226(5) 0.4033(3) 0.0251(14) Uani 0.50 1 d P 1
C3C C 0.6267(4) 0.5338(6) 0.4750(5) 0.0368(13) Uani 0.50 1 d P 1
H3CA H 0.6177 0.5946 0.5101 0.044 Uiso 0.50 1 d PR 1
C4C C 0.6988(5) 0.4590(6) 0.4962(5) 0.0438(17) Uani 0.50 1 d P 1
H4CA H 0.7388 0.4674 0.5462 0.053 Uiso 0.50 1 d PR 1
C5C C 0.7114(4) 0.3728(5) 0.4460(3) 0.0515(13) Uani 0.50 1 d P 1
H5CA H 0.7604 0.3205 0.4608 0.062 Uiso 0.50 1 d PR 1
C6C C 0.6530(3) 0.3602(3) 0.3735(2) 0.0423(9) Uani 0.50 1 d P 1
H6CA H 0.6620 0.2995 0.3384 0.051 Uiso 0.50 1 d PR 1
C1D C 0.5167(3) 0.5531(3) 0.1827(2) 0.0332(8) Uani 0.50 1 d P 1
C2D C 0.4621(4) 0.5682(5) 0.1082(3) 0.0253(14) Uani 0.50 1 d P 1
C3D C 0.4731(5) 0.6580(6) 0.0610(5) 0.0459(17) Uani 0.50 1 d P 1
H3DA H 0.4342 0.6683 0.0107 0.055 Uiso 0.50 1 d PR 1
C4D C 0.5414(5) 0.7351(5) 0.0856(4) 0.0462(16) Uani 0.50 1 d P 1
H4DA H 0.5504 0.7978 0.0527 0.055 Uiso 0.50 1 d PR 1
C5D C 0.6011(5) 0.7209(5) 0.1584(4) 0.0493(14) Uani 0.50 1 d P 1
H5DA H 0.6490 0.7733 0.1757 0.059 Uiso 0.50 1 d PR 1
C6D C 0.5862(3) 0.6299(3) 0.2059(2) 0.0385(8) Uani 0.50 1 d P 1
H6DA H 0.6251 0.6196 0.2562 0.046 Uiso 0.50 1 d PR 1
O1A O 0.6926(3) 0.3730(3) 0.1831(3) 0.0432(10) Uani 0.50 1 d P 1
O1B O 0.4014(3) 0.2520(3) 0.3464(3) 0.0381(10) Uani 0.50 1 d P 1
O1C O 0.4977(3) 0.5911(3) 0.3760(3) 0.0360(11) Uani 0.50 1 d P 1
O1D O 0.3972(3) 0.4881(3) 0.0872(3) 0.0364(10) Uani 0.50 1 d P 1
C7A C 0.7960(4) 0.3634(6) 0.1705(5) 0.050(2) Uani 0.50 1 d P 1
H7AA H 0.8091 0.3670 0.1128 0.061 Uiso 0.50 1 d PR 1
H7AB H 0.8223 0.2978 0.1929 0.061 Uiso 0.50 1 d PR 1
C8A C 0.8412(5) 0.4553(5) 0.2143(6) 0.0628(17) Uani 0.50 1 d P 1
H8AA H 0.9108 0.4560 0.2092 0.094 Uiso 0.50 1 d PR 1
H8AB H 0.8136 0.5199 0.1912 0.094 Uiso 0.50 1 d PR 1
H8AC H 0.8268 0.4505 0.2717 0.094 Uiso 0.50 1 d PR 1
C7B C 0.3760(5) 0.1619(5) 0.3940(4) 0.0385(17) Uani 0.50 1 d P 1
H7BA H 0.3246 0.1220 0.3657 0.046 Uiso 0.50 1 d PR 1
H7BB H 0.3542 0.1837 0.4470 0.046 Uiso 0.50 1 d PR 1
C8B C 0.4658(5) 0.0937(5) 0.4036(5) 0.0674(18) Uani 0.50 1 d P 1
H8BA H 0.4531 0.0308 0.4354 0.101 Uiso 0.50 1 d PR 1
H8BB H 0.4866 0.0732 0.3501 0.101 Uiso 0.50 1 d PR 1
H8BC H 0.5163 0.1351 0.4317 0.101 Uiso 0.50 1 d PR 1
C7C C 0.4932(5) 0.6912(5) 0.4197(5) 0.044(2) Uani 0.50 1 d P 1
H7CA H 0.5564 0.7243 0.4257 0.053 Uiso 0.50 1 d PR 1
H7CB H 0.4682 0.6815 0.4736 0.053 Uiso 0.50 1 d PR 1
C8C C 0.4247(5) 0.7587(6) 0.3670(5) 0.0598(18) Uani 0.50 1 d P 1
H8CA H 0.4178 0.8274 0.3924 0.090 Uiso 0.50 1 d PR 1
H8CB H 0.4506 0.7675 0.3133 0.090 Uiso 0.50 1 d PR 1
H8CC H 0.3620 0.7245 0.3614 0.090 Uiso 0.50 1 d PR 1
C7D C 0.3345(4) 0.5004(6) 0.0149(3) 0.0373(19) Uani 0.50 1 d P 1
H7DA H 0.3713 0.5000 -0.0341 0.045 Uiso 0.50 1 d PR 1
H7DB H 0.2984 0.5660 0.0169 0.045 Uiso 0.50 1 d PR 1
C8D C 0.2636(6) 0.4096(5) 0.0151(5) 0.0625(19) Uani 0.50 1 d P 1
H8DA H 0.2185 0.4123 -0.0322 0.094 Uiso 0.50 1 d PR 1
H8DB H 0.3011 0.3448 0.0135 0.094 Uiso 0.50 1 d PR 1
H8DC H 0.2280 0.4111 0.0648 0.094 Uiso 0.50 1 d PR 1

loop_
_atom_site_aniso_label
_atom_site_aniso_U_11
_atom_site_aniso_U_22
_atom_site_aniso_U_33
_atom_site_aniso_U_23
_atom_site_aniso_U_13
_atom_site_aniso_U_12
Ge1 0.03592(15) 0.03449(15) 0.02328(15) 0.000 0.01057(10) 0.000
C1A 0.0399(19) 0.0363(18) 0.0281(19) 0.0035(15) 0.0102(16) 0.0014(15)
C2A 0.049(7) 0.020(6) 0.032(4) 0.000(4) 0.015(5) -0.003(3)
C3A 0.050(3) 0.050(3) 0.036(2) 0.004(3) 0.011(3) 0.009(2)
C4A 0.073(6) 0.036(4) 0.036(3) -0.009(3) 0.006(4) 0.014(4)
C5A 0.072(4) 0.044(3) 0.040(3) 0.004(2) 0.011(3) -0.004(2)
C6A 0.052(2) 0.0424(19) 0.033(2) 0.0065(17) 0.0143(17) 0.0037(17)
C1B 0.0320(16) 0.0389(18) 0.0236(17) 0.0031(15) 0.0105(14) -0.0045(15)
C2B 0.038(5) 0.020(5) 0.024(3) 0.005(4) 0.013(3) 0.008(3)
C3B 0.036(3) 0.047(3) 0.039(3) 0.000(2) 0.012(2) -0.002(2)
C4B 0.035(4) 0.047(4) 0.048(3) -0.003(3) 0.020(3) 0.001(3)
C5B 0.049(3) 0.046(3) 0.044(3) 0.004(2) 0.011(3) 0.000(2)
C6B 0.0416(19) 0.0411(19) 0.0289(19) 0.0019(16) 0.0097(16) 0.0007(15)
C1C 0.0340(16) 0.0407(18) 0.0225(17) 0.0066(16) 0.0107(14) 0.0021(15)
C2C 0.025(4) 0.031(5) 0.019(3) 0.013(3) 0.002(3) 0.010(2)
C3C 0.034(4) 0.049(3) 0.027(3) 0.007(2) 0.003(3) -0.005(2)
C4C 0.028(5) 0.072(6) 0.031(3) 0.015(4) -0.004(3) 0.001(3)
C5C 0.042(3) 0.064(3) 0.049(3) 0.021(3) 0.008(3) 0.011(2)
C6C 0.046(2) 0.048(2) 0.034(2) 0.0097(17) 0.0139(18) 0.0052(17)
C1D 0.0417(19) 0.0416(19) 0.0173(18) 0.0049(16) 0.0126(15) 0.0022(15)
C2D 0.027(4) 0.034(4) 0.015(3) -0.007(3) 0.000(3) -0.004(3)
C3D 0.052(4) 0.048(4) 0.039(3) 0.009(3) 0.015(3) -0.001(3)
C4D 0.065(5) 0.038(4) 0.037(3) 0.017(3) 0.018(3) -0.003(3)
C5D 0.059(4) 0.050(4) 0.039(4) 0.003(2) 0.007(3) -0.009(3)
C6D 0.044(2) 0.0438(19) 0.0288(19) 0.0016(17) 0.0087(16) -0.0053(16)
O1A 0.041(2) 0.047(3) 0.0424(19) -0.004(2) 0.0104(17) -0.0082(19)
O1B 0.042(3) 0.037(3) 0.0359(16) 0.009(2) 0.0098(18) 0.0088(16)
O1C 0.039(2) 0.041(2) 0.029(2) 0.0065(16) 0.0027(19) 0.0111(18)
O1D 0.040(3) 0.040(3) 0.028(2) -0.0007(19) 0.0002(19) -0.0088(16)
C7A 0.034(5) 0.071(7) 0.049(4) 0.018(4) 0.022(4) 0.004(4)
C8A 0.060(5) 0.057(5) 0.072(4) 0.011(4) 0.012(4) -0.011(3)
C7B 0.046(5) 0.036(5) 0.033(3) 0.011(3) 0.007(3) -0.001(3)
C8B 0.058(4) 0.059(4) 0.085(5) 0.020(3) -0.005(4) 0.010(3)
C7C 0.056(6) 0.028(5) 0.050(5) -0.015(4) 0.027(4) 0.000(3)
C8C 0.066(5) 0.052(4) 0.063(6) 0.002(4) 0.018(4) 0.011(3)
C7D 0.024(5) 0.063(7) 0.024(4) -0.003(4) -0.003(4) -0.001(3)
C8D 0.056(5) 0.071(5) 0.060(5) -0.008(4) -0.003(3) -0.014(3)

loop_
_atom_type_symbol
_atom_type_description
_atom_type_scat_dispersion_real
_atom_type_scat_dispersion_imag
_atom_type_scat_source
C C 0.0033 0.0016 'International Tables Vol C Tables 4.2.6.8 and 6.1.1.4'
H H 0.0000 0.0000 'International Tables Vol C Tables 4.2.6.8 and 6.1.1.4'
O O 0.0106 0.0060 'International Tables Vol C Tables 4.2.6.8 and 6.1.1.4'
Ge Ge 0.1547 1.8001 'International Tables Vol C Tables 4.2.6.8 and 6.1.1.4'

loop_
_geom_angle_atom_site_label_1
_geom_angle_atom_site_label_2
_geom_angle_atom_site_label_3
_geom_angle
_geom_angle_site_symmetry_1
_geom_angle_site_symmetry_3
C1C Ge1 C1C 172.49(19) . 6_656
C1C Ge1 C1D 109.49(15) . .
C1C Ge1 C1D 63.82(15) 6_656 .
C1C Ge1 C1D 63.82(15) . 6_656
C1C Ge1 C1D 109.50(15) 6_656 6_656
C1D Ge1 C1D 69.7(2) . 6_656
C1C Ge1 C1A 74.77(14) . 6_656
C1C Ge1 C1A 111.48(14) 6_656 6_656
C1D Ge1 C1A 172.37(14) . 6_656
C1D Ge1 C1A 107.77(14) 6_656 6_656
C1C Ge1 C1A 111.48(14) . .
C1C Ge1 C1A 74.77(14) 6_656 .
C1D Ge1 C1A 107.77(14) . .
C1D Ge1 C1A 172.38(14) 6_656 .
C1A Ge1 C1A 75.65(18) 6_656 .
C1C Ge1 C1B 70.94(13) . 6_656
C1C Ge1 C1B 109.60(13) 6_656 6_656
C1D Ge1 C1B 77.90(14) . 6_656
C1D Ge1 C1B 108.79(14) 6_656 6_656
C1A Ge1 C1B 109.66(14) 6_656 6_656
C1A Ge1 C1B 63.60(14) . 6_656
C1C Ge1 C1B 109.60(13) . .
C1C Ge1 C1B 70.94(13) 6_656 .
C1D Ge1 C1B 108.79(14) . .
C1D Ge1 C1B 77.90(14) 6_656 .
C1A Ge1 C1B 63.60(14) 6_656 .
C1A Ge1 C1B 109.65(14) . .
C1B Ge1 C1B 172.14(19) 6_656 .
O1B C1A C6A 89.2(3) 6_656 .
O1B C1A C2A 27.9(2) 6_656 .
C6A C1A C2A 116.7(4) . .
O1B C1A C2B 47.1(2) 6_656 6_656
C6A C1A C2B 136.2(3) . 6_656
C2A C1A C2B 19.5(2) . 6_656
O1B C1A Ge1 146.6(3) 6_656 .
C6A C1A Ge1 124.1(2) . .
C2A C1A Ge1 119.2(3) . .
C2B C1A Ge1 99.7(2) 6_656 .
O1B C2A C2B 167.4(11) 6_656 6_656
O1B C2A O1A 167.9(10) 6_656 .
C2B C2A O1A 7.1(5) 6_656 .
O1B C2A C3A 67.5(7) 6_656 .
C2B C2A C3A 119.4(8) 6_656 .
O1A C2A C3A 123.7(6) . .
O1B C2A C1A 55.4(7) 6_656 .
C2B C2A C1A 118.0(8) 6_656 .
O1A C2A C1A 113.8(5) . .
C3A C2A C1A 122.4(6) . .
O1B C2A C7B 44.7(7) 6_656 6_656
C2B C2A C7B 141.6(8) 6_656 6_656
O1A C2A C7B 146.3(6) . 6_656
C3A C2A C7B 22.8(3) . 6_656
C1A C2A C7B 99.8(5) . 6_656
O1B C2A C3B 144.3(8) 6_656 6_656
C2B C2A C3B 41.6(6) 6_656 6_656
O1A C2A C3B 45.9(3) . 6_656
C3A C2A C3B 77.9(4) . 6_656
C1A C2A C3B 159.6(5) . 6_656
C7B C2A C3B 100.4(4) 6_656 6_656
O1B C2A C1B 131.7(8) 6_656 6_656
C2B C2A C1B 40.7(6) 6_656 6_656
O1A C2A C1B 36.7(3) . 6_656
C3A C2A C1B 160.1(5) . 6_656
C1A C2A C1B 77.3(3) . 6_656
C7B C2A C1B 174.3(4) 6_656 6_656
C3B C2A C1B 82.3(3) 6_656 6_656
C7B C3A O1B 83.5(7) 6_656 6_656
C7B C3A C2A 112.1(8) 6_656 .
O1B C3A C2A 28.6(3) 6_656 .
C7B C3A C4A 9.2(7) 6_656 .
O1B C3A C4A 89.7(5) 6_656 .
C2A C3A C4A 118.1(6) . .
C7B C3A C2B 131.1(8) 6_656 6_656
O1B C3A C2B 47.8(3) 6_656 6_656
C2A C3A C2B 19.5(3) . 6_656
C4A C3A C2B 137.5(6) . 6_656
C7B C4A C8B 138.8(15) 6_656 6_656
C7B C4A C5A 114.1(12) 6_656 .
C8B C4A C5A 30.9(6) 6_656 .
C7B C4A C3A 10.4(8) 6_656 .
C8B C4A C3A 148.0(10) 6_656 .
C5A C4A C3A 120.8(6) . .
C7B C4A O1B 36.1(9) 6_656 6_656
C8B C4A O1B 106.4(8) 6_656 6_656
C5A C4A O1B 78.4(4) . 6_656
C3A C4A O1B 42.5(3) . 6_656
C8B C5A C4A 39.1(7) 6_656 .
C8B C5A C6A 151.9(11) 6_656 .
C4A C5A C6A 119.4(5) . .
C8B C5A C7B 57.4(8) 6_656 6_656
C4A C5A C7B 20.5(3) . 6_656
C6A C5A C7B 99.1(4) . 6_656
C1A C6A C5A 122.5(4) . .
C1A C6A O1B 40.8(2) . 6_656
C5A C6A O1B 81.9(3) . 6_656
O1A C1B C6B 89.8(3) 6_656 .
O1A C1B C2B 28.5(2) 6_656 .
C6B C1B C2B 118.1(4) . .
O1A C1B C2A 47.3(3) 6_656 6_656
C6B C1B C2A 137.1(3) . 6_656
C2B C1B C2A 19.1(2) . 6_656
O1A C1B Ge1 146.3(3) 6_656 .
C6B C1B Ge1 122.7(2) . .
C2B C1B Ge1 119.0(3) . .
C2A C1B Ge1 99.8(2) 6_656 .
O1A C2B C2A 165.6(11) 6_656 6_656
O1A C2B O1B 166.5(9) 6_656 .
C2A C2B O1B 6.1(5) 6_656 .
O1A C2B C1B 51.8(6) 6_656 .
C2A C2B C1B 120.1(8) 6_656 .
O1B C2B C1B 116.8(6) . .
O1A C2B C3B 69.8(7) 6_656 .
C2A C2B C3B 119.0(8) 6_656 .
O1B C2B C3B 122.3(6) . .
C1B C2B C3B 120.8(5) . .
O1A C2B C7A 47.2(6) 6_656 6_656
C2A C2B C7A 142.5(8) 6_656 6_656
O1B C2B C7A 145.6(6) . 6_656
C1B C2B C7A 97.3(4) . 6_656
C3B C2B C7A 23.6(3) . 6_656
O1A C2B C3A 146.3(8) 6_656 6_656
C2A C2B C3A 41.1(6) 6_656 6_656
O1B C2B C3A 44.5(3) . 6_656
C1B C2B C3A 161.2(5) . 6_656
C3B C2B C3A 77.9(4) . 6_656
C7A C2B C3A 101.4(4) 6_656 6_656
O1A C2B C1A 128.2(7) 6_656 6_656
C2A C2B C1A 42.4(6) 6_656 6_656
O1B C2B C1A 39.2(3) . 6_656
C1B C2B C1A 77.8(3) . 6_656
C3B C2B C1A 161.4(5) . 6_656
C7A C2B C1A 175.0(4) 6_656 6_656
C3A C2B C1A 83.5(3) 6_656 6_656
C7A C3B O1A 82.2(7) 6_656 6_656
C7A C3B C2B 110.0(8) 6_656 .
O1A C3B C2B 28.6(2) 6_656 .
C7A C3B C4B 12.3(8) 6_656 .
O1A C3B C4B 91.1(5) 6_656 .
C2B C3B C4B 119.6(6) . .
C7A C3B C2A 129.5(8) 6_656 6_656
O1A C3B C2A 47.8(3) 6_656 6_656
C2B C3B C2A 19.5(2) . 6_656
C4B C3B C2A 138.9(6) . 6_656
C7A C4B C8A 124.3(14) 6_656 6_656
C7A C4B C3B 14.3(10) 6_656 .
C8A C4B C3B 138.2(7) 6_656 .
C7A C4B C5B 109.0(11) 6_656 .
C8A C4B C5B 25.8(6) 6_656 .
C3B C4B C5B 120.4(5) . .
C8A C5B C6B 141.7(12) 6_656 .
C8A C5B C4B 38.8(11) 6_656 .
C6B C5B C4B 117.2(5) . .
C8A C5B C7A 54.5(11) 6_656 6_656
C6B C5B C7A 96.5(4) . 6_656
C4B C5B C7A 21.0(2) . 6_656
C1B C6B C5B 123.7(4) . .
C1B C6B O1A 39.0(2) . 6_656
C5B C6B O1A 84.8(4) . 6_656
C1B C6B C8A 113.9(3) . 6_656
C5B C6B C8A 12.4(4) . 6_656
O1A C6B C8A 76.0(3) 6_656 6_656
O1D C1C C6C 89.8(3) 6_656 .
O1D C1C C2C 26.4(2) 6_656 .
C6C C1C C2C 116.3(4) . .
O1D C1C C2D 45.7(2) 6_656 6_656
C6C C1C C2D 135.4(4) . 6_656
C2C C1C C2D 19.4(2) . 6_656
O1D C1C Ge1 146.0(3) 6_656 .
C6C C1C Ge1 124.2(3) . .
C2C C1C Ge1 119.6(3) . .
C2D C1C Ge1 100.3(2) 6_656 .
O1D C2C C2D 172.8(11) 6_656 6_656
O1D C2C C3C 60.3(8) 6_656 .
C2D C2C C3C 116.2(8) 6_656 .
O1D C2C O1C 174.3(11) 6_656 .
C2D C2C O1C 11.5(5) 6_656 .
C3C C2C O1C 125.4(6) . .
O1D C2C C1C 61.7(9) 6_656 .
C2D C2C C1C 121.6(6) 6_656 .
C3C C2C C1C 122.0(6) . .
O1C C2C C1C 112.6(5) . .
O1D C2C C7D 41.9(8) 6_656 6_656
C2D C2C C7D 134.1(7) 6_656 6_656
C3C C2C C7D 18.6(3) . 6_656
O1C C2C C7D 143.8(5) . 6_656
C1C C2C C7D 103.5(5) . 6_656
O1D C2C C1D 138.8(10) 6_656 6_656
C2D C2C C1D 44.4(5) 6_656 6_656
C3C C2C C1D 160.6(6) . 6_656
O1C C2C C1D 35.6(3) . 6_656
C1C C2C C1D 77.3(3) . 6_656
C7D C2C C1D 174.9(4) 6_656 6_656
O1D C2C C3D 139.8(11) 6_656 6_656
C2D C2C C3D 36.5(5) 6_656 6_656
C3C C2C C3D 79.7(5) . 6_656
O1C C2C C3D 46.0(3) . 6_656
C1C C2C C3D 158.0(5) . 6_656
C7D C2C C3D 98.0(4) 6_656 6_656
C1D C2C C3D 80.9(4) 6_656 6_656
C7D C3C O1D 94.9(10) 6_656 6_656
C7D C3C C2C 122.2(11) 6_656 .
O1D C3C C2C 27.4(3) 6_656 .
C7D C3C C4C 5.1(6) 6_656 .
O1D C3C C4C 92.8(7) 6_656 .
C2C C3C C4C 120.2(9) . .
C7D C3C C2D 142.8(11) 6_656 6_656
O1D C3C C2D 48.8(3) 6_656 6_656
C2C C3C C2D 21.5(3) . 6_656
C4C C3C C2D 141.4(8) . 6_656
C7D C4C C8D 152.5(13) 6_656 6_656
C7D C4C C5C 121.5(10) 6_656 .
C8D C4C C5C 35.3(7) 6_656 .
C7D C4C C3C 5.0(6) 6_656 .
C8D C4C C3C 152.4(12) 6_656 .
C5C C4C C3C 119.4(8) . .
C7D C4C O1D 41.6(7) 6_656 6_656
C8D C4C O1D 114.0(9) 6_656 6_656
C5C C4C O1D 80.1(5) . 6_656
C3C C4C O1D 39.3(5) . 6_656
C8D C5C C4C 34.9(6) 6_656 .
C8D C5C C6C 152.7(9) 6_656 .
C4C C5C C6C 120.4(5) . .
C8D C5C C7D 53.2(7) 6_656 6_656
C4C C5C C7D 19.2(3) . 6_656
C6C C5C C7D 101.3(4) . 6_656
C1C C6C C5C 121.7(4) . .
C1C C6C O1D 41.9(2) . 6_656
C5C C6C O1D 79.7(3) . 6_656
O1C C1D C6D 91.5(4) 6_656 .
O1C C1D C2D 27.1(3) 6_656 .
C6D C1D C2D 117.9(4) . .
O1C C1D C2C 48.2(3) 6_656 6_656
C6D C1D C2C 139.6(4) . 6_656
C2D C1D C2C 21.8(3) . 6_656
O1C C1D Ge1 146.4(4) 6_656 .
C6D C1D Ge1 120.9(3) . .
C2D C1D Ge1 121.1(4) . .
C2C C1D Ge1 99.2(3) 6_656 .
O1C C2D C2C 155.5(12) 6_656 6_656
O1C C2D O1D 158.5(10) 6_656 .
C2C C2D O1D 3.3(5) 6_656 .
O1C C2D C3D 75.4(8) 6_656 .
C2C C2D C3D 124.7(7) 6_656 .
O1D C2D C3D 123.2(6) . .
O1C C2D C1D 47.6(6) 6_656 .
C2C C2D C1D 113.7(7) 6_656 .
O1D C2D C1D 115.4(6) . .
C3D C2D C1D 121.5(6) . .
O1C C2D C7C 54.2(8) 6_656 6_656
C2C C2D C7C 146.8(7) 6_656 6_656
O1D C2D C7C 145.2(6) . 6_656
C3D C2D C7C 22.0(4) . 6_656
C1D C2D C7C 99.5(5) . 6_656
O1C C2D C3C 154.3(9) 6_656 6_656
C2C C2D C3C 42.4(6) 6_656 6_656
O1D C2D C3C 40.7(4) . 6_656
C3D C2D C3C 82.4(5) . 6_656
C1D C2D C3C 156.1(6) . 6_656
C7C C2D C3C 104.5(5) 6_656 6_656
O1C C2D C1C 120.6(8) 6_656 6_656
C2C C2D C1C 39.1(5) 6_656 6_656
O1D C2D C1C 40.6(3) . 6_656
C3D C2D C1C 163.7(6) . 6_656
C1D C2D C1C 74.8(3) . 6_656
C7C C2D C1C 174.1(5) 6_656 6_656
C3C C2D C1C 81.3(4) 6_656 6_656
C7C C3D O1C 82.1(12) 6_656 6_656
C7C C3D C2D 109.3(13) 6_656 .
O1C C3D C2D 28.0(3) 6_656 .
C7C C3D C4D 11.0(9) 6_656 .
O1C C3D C4D 92.4(6) 6_656 .
C2D C3D C4D 119.9(7) . .
C7C C3D C2C 128.1(13) 6_656 6_656
O1C C3D C2C 46.3(3) 6_656 6_656
C2D C3D C2C 18.8(2) . 6_656
C4D C3D C2C 138.7(7) . 6_656
C7C C4D C8C 129.5(13) 6_656 6_656
C7C C4D C3D 10.3(9) 6_656 .
C8C C4D C3D 139.8(9) 6_656 .
C7C C4D C5D 110.6(10) 6_656 .
C8C C4D C5D 26.1(7) 6_656 .
C3D C4D C5D 120.5(6) . .
C8C C5D C6D 141.4(13) 6_656 .
C8C C5D C4D 35.0(10) 6_656 .
C6D C5D C4D 117.9(6) . .
C8C C5D C7C 53.9(11) 6_656 6_656
C6D C5D C7C 95.7(5) . 6_656
C4D C5D C7C 22.2(3) . 6_656
C1D C6D C5D 122.1(4) . .
C1D C6D O1C 37.1(2) . 6_656
C5D C6D O1C 85.3(4) . 6_656
C1D C6D C8C 111.6(4) . 6_656
C5D C6D C8C 12.8(4) . 6_656
O1C C6D C8C 75.7(3) 6_656 6_656
C2B O1A C1B 99.7(7) 6_656 6_656
C2B O1A C3B 81.6(7) 6_656 6_656
C1B O1A C3B 169.7(6) 6_656 6_656
C2B O1A C2A 7.3(6) 6_656 .
C1B O1A C2A 96.0(5) 6_656 .
C3B O1A C2A 86.3(5) 6_656 .
C2B O1A C7A 112.7(8) 6_656 .
C1B O1A C7A 143.1(5) 6_656 .
C3B O1A C7A 32.0(3) 6_656 .
C2A O1A C7A 118.0(6) . .
C2B O1A C6B 150.2(7) 6_656 6_656
C1B O1A C6B 51.2(3) 6_656 6_656
C3B O1A C6B 125.9(4) 6_656 6_656
C2A O1A C6B 147.2(5) . 6_656
C7A O1A C6B 93.8(4) . 6_656
C2A O1B C1A 96.7(8) 6_656 6_656
C2A O1B C3A 83.9(7) 6_656 6_656
C1A O1B C3A 172.1(6) 6_656 6_656
C2A O1B C2B 6.5(6) 6_656 .
C1A O1B C2B 93.7(5) 6_656 .
C3A O1B C2B 87.7(5) 6_656 .
C2A O1B C7B 115.9(8) 6_656 .
C1A O1B C7B 146.5(4) 6_656 .
C3A O1B C7B 32.1(3) 6_656 .
C2B O1B C7B 119.6(6) . .
C2A O1B C6A 146.0(8) 6_656 6_656
C1A O1B C6A 50.1(3) 6_656 6_656
C3A O1B C6A 127.9(4) 6_656 6_656
C2B O1B C6A 143.7(5) . 6_656
C7B O1B C6A 96.5(4) . 6_656
C2A O1B C4A 131.2(8) 6_656 6_656
C1A O1B C4A 130.2(4) 6_656 6_656
C3A O1B C4A 47.8(3) 6_656 6_656
C2B O1B C4A 135.4(6) . 6_656
C7B O1B C4A 16.3(4) . 6_656
C6A O1B C4A 80.3(3) 6_656 6_656
C2D O1C C1D 105.3(8) 6_656 6_656
C2D O1C C3D 76.6(8) 6_656 6_656
C1D O1C C3D 165.7(5) 6_656 6_656
C2D O1C C2C 13.0(6) 6_656 .
C1D O1C C2C 96.2(5) 6_656 .
C3D O1C C2C 87.7(4) 6_656 .
C2D O1C C7C 104.0(9) 6_656 .
C1D O1C C7C 144.0(5) 6_656 .
C3D O1C C7C 28.1(3) 6_656 .
C2C O1C C7C 115.6(5) . .
C2D O1C C6D 154.4(8) 6_656 6_656
C1D O1C C6D 51.4(3) 6_656 6_656
C3D O1C C6D 123.0(4) 6_656 6_656
C2C O1C C6D 147.5(4) . 6_656
C7C O1C C6D 95.0(4) . 6_656
C2C O1D C3C 92.2(9) 6_656 6_656
C2C O1D C1C 91.9(10) 6_656 6_656
C3C O1D C1C 175.7(5) 6_656 6_656
C2C O1D C2D 3.9(6) 6_656 .
C3C O1D C2D 90.4(5) 6_656 .
C1C O1D C2D 93.8(5) 6_656 .
C2C O1D C7D 120.9(10) 6_656 .
C3C O1D C7D 28.8(3) 6_656 .
C1C O1D C7D 147.1(4) 6_656 .
C2D O1D C7D 118.9(6) . .
C2C O1D C6C 140.1(10) 6_656 6_656
C3C O1D C6C 127.6(4) 6_656 6_656
C1C O1D C6C 48.2(2) 6_656 6_656
C2D O1D C6C 141.9(5) . 6_656
C7D O1D C6C 98.9(3) . 6_656
C2C O1D C4C 140.1(11) 6_656 6_656
C3C O1D C4C 47.9(4) 6_656 6_656
C1C O1D C4C 128.0(4) 6_656 6_656
C2D O1D C4C 138.2(6) . 6_656
C7D O1D C4C 19.3(3) . 6_656
C6C O1D C4C 79.7(3) 6_656 6_656
C4B C7A C3B 153.3(17) 6_656 6_656
C4B C7A O1A 131.3(12) 6_656 .
C3B C7A O1A 65.7(6) 6_656 .
C4B C7A C8A 33.7(10) 6_656 .
C3B C7A C8A 170.7(9) 6_656 .
O1A C7A C8A 105.0(5) . .
C4B C7A C5B 50.0(10) 6_656 6_656
C3B C7A C5B 148.7(8) 6_656 6_656
O1A C7A C5B 83.9(4) . 6_656
C8A C7A C5B 22.3(3) . 6_656
C4B C7A C2B 151.0(11) 6_656 6_656
C3B C7A C2B 46.4(6) 6_656 6_656
O1A C7A C2B 20.1(2) . 6_656
C8A C7A C2B 124.4(5) . 6_656
C5B C7A C2B 103.8(4) 6_656 6_656
C5B C8A C4B 115.4(16) 6_656 6_656
C5B C8A C7A 103.1(13) 6_656 .
C4B C8A C7A 22.0(5) 6_656 .
C5B C8A C6B 25.9(8) 6_656 6_656
C4B C8A C6B 103.3(7) 6_656 6_656
C7A C8A C6B 85.2(4) . 6_656
C4A C7B C3A 160.4(15) 6_656 6_656
C4A C7B O1B 127.6(12) 6_656 .
C3A C7B O1B 64.5(6) 6_656 .
C4A C7B C8B 24.0(10) 6_656 .
C3A C7B C8B 170.0(9) 6_656 .
O1B C7B C8B 106.7(5) . .
C4A C7B C5A 45.4(10) 6_656 6_656
C3A C7B C5A 145.2(7) 6_656 6_656
O1B C7B C5A 82.6(4) . 6_656
C8B C7B C5A 25.0(3) . 6_656
C4A C7B C2A 145.5(12) 6_656 6_656
C3A C7B C2A 45.1(6) 6_656 6_656
O1B C7B C2A 19.3(2) . 6_656
C8B C7B C2A 125.9(5) . 6_656
C5A C7B C2A 101.5(4) 6_656 6_656
C5A C8B C4A 110.1(12) 6_656 6_656
C5A C8B C7B 97.6(10) 6_656 .
C4A C8B C7B 17.3(6) 6_656 .
C3D C7C C4D 158.7(18) 6_656 6_656
C3D C7C O1C 69.8(10) 6_656 .
C4D C7C O1C 129.8(11) 6_656 .
C3D C7C C8C 172.5(13) 6_656 .
C4D C7C C8C 28.4(8) 6_656 .
O1C C7C C8C 104.5(5) . .
C3D C7C C2D 48.6(10) 6_656 6_656
C4D C7C C2D 151.6(11) 6_656 6_656
O1C C7C C2D 21.8(2) . 6_656
C8C C7C C2D 125.1(5) . 6_656
C3D C7C C5D 152.9(13) 6_656 6_656
C4D C7C C5D 47.2(8) 6_656 6_656
O1C C7C C5D 83.2(4) . 6_656
C8C C7C C5D 22.5(3) . 6_656
C2D C7C C5D 104.6(5) 6_656 6_656
C5D C8C C4D 118.9(16) 6_656 6_656
C5D C8C C7C 103.6(13) 6_656 .
C4D C8C C7C 22.0(6) 6_656 .
C5D C8C C6D 25.8(9) 6_656 6_656
C4D C8C C6D 104.6(8) 6_656 6_656
C7C C8C C6D 84.7(4) . 6_656
C3C C7D C4C 169.9(12) 6_656 6_656
C3C C7D O1D 56.3(8) 6_656 .
C4C C7D O1D 119.1(10) 6_656 .
C3C C7D C8D 162.6(11) 6_656 .
C4C C7D C8D 14.9(7) 6_656 .
O1D C7D C8D 106.4(5) . .
C3C C7D C2C 39.2(9) 6_656 6_656
C4C C7D C2C 136.2(10) 6_656 6_656
O1D C7D C2C 17.2(2) . 6_656
C8D C7D C2C 123.5(5) . 6_656
C3C C7D C5C 135.9(10) 6_656 6_656
C4C C7D C5C 39.3(8) 6_656 6_656
O1D C7D C5C 80.0(4) . 6_656
C8D C7D C5C 26.7(4) . 6_656
C2C C7D C5C 97.2(4) 6_656 6_656
C4C C8D C5C 109.8(12) 6_656 6_656
C4C C8D C7D 12.6(6) 6_656 .
C5C C8D C7D 100.1(10) 6_656 .

loop_
_geom_bond_atom_site_label_1
_geom_bond_atom_site_label_2
_geom_bond_distance
_geom_bond_site_symmetry_2
Ge1 C1C 1.920(4) .
Ge1 C1C 1.920(4) 6_656
Ge1 C1D 1.964(3) .
Ge1 C1D 1.964(3) 6_656
Ge1 C1A 1.964(3) 6_656
Ge1 C1A 1.964(3) .
Ge1 C1B 1.973(3) 6_656
Ge1 C1B 1.973(3) .
C1A O1B 1.176(6) 6_656
C1A C6A 1.380(5) .
C1A C2A 1.419(7) .
C1A C2B 1.856(7) 6_656
C2A O1B 0.668(5) 6_656
C2A C2B 0.704(5) 6_656
C2A O1A 1.371(6) .
C2A C3A 1.386(8) .
C2A C7B 1.812(8) 6_656
C2A C3B 1.847(8) 6_656
C2A C1B 1.857(7) 6_656
C3A C7B 0.758(6) 6_656
C3A O1B 1.288(7) 6_656
C3A C4A 1.412(8) .
C3A C2B 1.837(8) 6_656
C4A C7B 0.675(6) 6_656
C4A C8B 0.924(8) 6_656
C4A C5A 1.376(10) .
C4A O1B 1.907(8) 6_656
C5A C8B 0.751(6) 6_656
C5A C6A 1.395(6) .
C5A C7B 1.763(9) 6_656
C6A O1B 1.800(5) 6_656
C1B O1A 1.117(5) 6_656
C1B C6B 1.383(5) .
C1B C2B 1.401(6) .
C1B C2A 1.857(7) 6_656
C2B O1A 0.678(4) 6_656
C2B C2A 0.704(5) 6_656
C2B O1B 1.363(6) .
C2B C3B 1.401(9) .
C2B C7A 1.818(8) 6_656
C2B C3A 1.837(8) 6_656
C2B C1A 1.856(7) 6_656
C3B C7A 0.773(7) 6_656
C3B O1A 1.329(7) 6_656
C3B C4B 1.401(8) .
C3B C2A 1.847(8) 6_656
C4B C7A 0.666(6) 6_656
C4B C8A 0.989(10) 6_656
C4B C5B 1.426(9) .
C5B C8A 0.687(6) 6_656
C5B C6B 1.391(6) .
C5B C7A 1.760(10) 6_656
C6B O1A 1.775(5) 6_656
C6B C8A 1.976(7) 6_656
C1C O1D 1.246(6) 6_656
C1C C6C 1.391(5) .
C1C C2C 1.415(7) .
C1C C2D 1.912(7) 6_656
C2C O1D 0.630(5) 6_656
C2C C2D 0.744(5) 6_656
C2C C3C 1.368(10) .
C2C O1C 1.373(6) .
C2C C7D 1.830(8) 6_656
C2C C1D 1.831(7) 6_656
C2C C3D 1.897(9) 6_656
C3C C7D 0.689(5) 6_656
C3C O1D 1.189(9) 6_656
C3C C4C 1.392(7) .
C3C C2D 1.822(9) 6_656
C4C C7D 0.708(5) 6_656
C4C C8D 0.830(7) 6_656
C4C C5C 1.366(9) .
C4C O1D 1.874(9) 6_656
C5C C8D 0.839(7) 6_656
C5C C6C 1.396(6) .
C5C C7D 1.838(9) 6_656
C6C O1D 1.865(6) 6_656
C1D O1C 1.073(5) 6_656
C1D C6D 1.390(5) .
C1D C2D 1.401(7) .
C1D C2C 1.831(7) 6_656
C2D O1C 0.661(5) 6_656
C2D C2C 0.744(5) 6_656
C2D O1D 1.371(6) .
C2D C3D 1.371(10) .
C2D C7C 1.724(8) 6_656
C2D C3C 1.822(9) 6_656
C2D C1C 1.912(7) 6_656
C3D C7C 0.685(7) 6_656
C3D O1C 1.364(9) 6_656
C3D C4D 1.388(8) .
C3D C2C 1.897(9) 6_656
C4D C7C 0.727(6) 6_656
C4D C8C 0.925(9) 6_656
C4D C5D 1.411(10) .
C5D C8C 0.709(7) 6_656
C5D C6D 1.394(6) .
C5D C7C 1.801(10) 6_656
C6D O1C 1.778(5) 6_656
C6D C8C 1.998(8) 6_656
O1A C2B 0.678(4) 6_656
O1A C1B 1.117(5) 6_656
O1A C3B 1.329(7) 6_656
O1A C7A 1.445(8) .
O1A C6B 1.775(5) 6_656
O1B C2A 0.668(5) 6_656
O1B C1A 1.176(6) 6_656
O1B C3A 1.288(7) 6_656
O1B C7B 1.418(8) .
O1B C6A 1.800(5) 6_656
O1B C4A 1.906(8) 6_656
O1C C2D 0.661(5) 6_656
O1C C1D 1.073(5) 6_656
O1C C3D 1.364(9) 6_656
O1C C7C 1.441(8) .
O1C C6D 1.778(5) 6_656
O1D C2C 0.630(5) 6_656
O1D C3C 1.189(9) 6_656
O1D C1C 1.246(6) 6_656
O1D C7D 1.425(8) .
O1D C6C 1.865(6) 6_656
O1D C4C 1.874(9) 6_656
C7A C4B 0.666(6) 6_656
C7A C3B 0.773(7) 6_656
C7A C8A 1.471(11) .
C7A C5B 1.760(10) 6_656
C7A C2B 1.818(8) 6_656
C8A C5B 0.687(6) 6_656
C8A C4B 0.989(10) 6_656
C8A C6B 1.976(7) 6_656
C7B C4A 0.675(6) 6_656
C7B C3A 0.758(6) 6_656
C7B C8B 1.499(8) .
C7B C5A 1.763(9) 6_656
C7B C2A 1.812(8) 6_656
C8B C5A 0.751(6) 6_656
C8B C4A 0.924(8) 6_656
C7C C3D 0.685(7) 6_656
C7C C4D 0.727(6) 6_656
C7C C8C 1.497(10) .
C7C C2D 1.724(8) 6_656
C7C C5D 1.801(10) 6_656
C8C C5D 0.709(7) 6_656
C8C C4D 0.925(9) 6_656
C8C C6D 1.998(8) 6_656
C7D C3C 0.689(5) 6_656
C7D C4C 0.708(5) 6_656
C7D C8D 1.494(8) .
C7D C2C 1.830(8) 6_656
C7D C5C 1.838(9) 6_656
C8D C4C 0.830(7) 6_656
C8D C5C 0.839(7) 6_656
